data_1503438
loop_
_publ_author_name
'Caille, Seb'
'Boni, Jerome'
'Cox, Geoffrey B.'
'Faul, Margaret M.'
'Franco, Pilar'
'Khattabi, Saab'
'Klingensmith, Liane M.'
'Larrow, Jay F.'
'Lee, James K.'
'Martinelli, Michael J.'
'Miller, Larry M.'
'Moniz, George A.'
'Sakai, Kenichi'
'Tedrow, Jason S.'
'Hansen, Karl B.'

_publ_section_title
;
 Comparison of Large-Scale Routes to Manufacture Chiralexo-2-Norbornyl
 Thiourea
;
_journal_issue 1
_journal_name_full 'Organic Process Research &amp; Development'
_journal_page_first 133
_journal_paper_doi 10.1021/op9002328
_journal_volume 14
_journal_year 2010
_chemical_absolute_configuration syn
_chemical_formula_moiety 'C16 H14 N O3, C7 H14 N '
_chemical_formula_sum 'C23 H28 N2 O3'
_chemical_formula_weight 380.47
_space_group_IT_number 19
_symmetry_cell_setting orthorhombic
_symmetry_Int_Tables_number 19
_symmetry_space_group_name_Hall 'P 2ac 2ab'
_symmetry_space_group_name_H-M 'P 21 21 21'
_atom_sites_solution_hydrogens geom
_atom_sites_solution_primary direct
_atom_sites_solution_secondary difmap
_audit_creation_method SHELXL-97
_cell_angle_alpha 90.00
_cell_angle_beta 90.00
_cell_angle_gamma 90.00
_cell_formula_units_Z 4
_cell_length_a 6.3734(2)
_cell_length_b 12.5913(3)
_cell_length_c 26.0483(6)
_cell_measurement_reflns_used 2924
_cell_measurement_temperature 173(2)
_cell_measurement_theta_max 24.73
_cell_measurement_theta_min 2.25
_cell_volume 2090.36(10)
_computing_cell_refinement 'APEX2 (BRUKER, V2.1-0, 2006)'
_computing_data_collection 'COSMO (BRUKER, V5.007, 2006)'
_computing_data_reduction 'SAINT (BRUKER, V7.34A, 2006)'
_computing_molecular_graphics 'SHELXTL (BRUKER, 2000, V6.14)'
_computing_publication_material 'XCIF (Sheldrick and BRUKER, v6.12, 2001,)'
_computing_structure_refinement 'BRUKER, SHELXL-01, V6.14)'
_computing_structure_solution 'BRUKER, SHELXS-90, V6.14)'
_diffrn_ambient_temperature 173(2)
_diffrn_detector_area_resol_mean 836.6
_diffrn_measured_fraction_theta_full 0.998
_diffrn_measured_fraction_theta_max 0.998
_diffrn_measurement_device_type 'CCD area detector'
_diffrn_measurement_method 'phi and omega scans'
_diffrn_radiation_monochromator graphite
_diffrn_radiation_probe x-ray
_diffrn_radiation_type MoK\a
_diffrn_radiation_wavelength 0.71073
_diffrn_reflns_av_R_equivalents 0.0863
_diffrn_reflns_av_sigmaI/netI 0.0619
_diffrn_reflns_limit_h_max 7
_diffrn_reflns_limit_h_min -7
_diffrn_reflns_limit_k_max 12
_diffrn_reflns_limit_k_min -15
_diffrn_reflns_limit_l_max 31
_diffrn_reflns_limit_l_min -31
_diffrn_reflns_number 13334
_diffrn_reflns_theta_full 25.37
_diffrn_reflns_theta_max 25.37
_diffrn_reflns_theta_min 1.80
_diffrn_source 'fine-focus sealed tube'
_exptl_absorpt_coefficient_mu 0.080
_exptl_absorpt_correction_T_max 0.9948
_exptl_absorpt_correction_T_min 0.9349
_exptl_absorpt_correction_type multi-scan
_exptl_absorpt_process_details SADABS
_exptl_crystal_colour colourless
_exptl_crystal_density_diffrn 1.209
_exptl_crystal_density_method 'not measured'
_exptl_crystal_description needle
_exptl_crystal_F_000 816
_exptl_crystal_size_max 0.53
_exptl_crystal_size_mid 0.09
_exptl_crystal_size_min 0.05
_refine_diff_density_max 0.172
_refine_diff_density_min -0.193
_refine_diff_density_rms 0.041
_refine_ls_abs_structure_details 'Flack H D (1983), Acta Cryst. A39, 876-881'
_refine_ls_abs_structure_Flack 0(10)
_refine_ls_extinction_method none
_refine_ls_goodness_of_fit_ref 1.034
_refine_ls_hydrogen_treatment constr
_refine_ls_matrix_type full
_refine_ls_number_parameters 255
_refine_ls_number_reflns 2229
_refine_ls_number_restraints 0
_refine_ls_restrained_S_all 1.034
_refine_ls_R_factor_all 0.0775
_refine_ls_R_factor_gt 0.0417
_refine_ls_shift/su_max 0.000
_refine_ls_shift/su_mean 0.000
_refine_ls_structure_factor_coef Fsqd
_refine_ls_weighting_details 'calc w=1/[\s^2^(Fo^2^)+(0.0354P)^2^+0.0000P] where P=(Fo^2^+2Fc^2^)/3'
_refine_ls_weighting_scheme calc
_refine_ls_wR_factor_gt 0.0737
_refine_ls_wR_factor_ref 0.0844
_reflns_number_gt 1587
_reflns_number_total 2229
_reflns_threshold_expression >2sigma(I)
_cod_data_source_file op9002328_si_001.cif
_cod_data_source_block amg808_0m
_cod_depositor_comments
;
The following automatic conversions were performed:

'_exptl_absorpt_correction_type' value 'Multi-scan' changed to
'multi-scan' according to
/home/saulius/struct/CIF-dictionaries/cif_core.dic dictionary named
'cif_core.dic' version 2.4.2 from 2011-04-26.

Automatic conversion script
Id: cif_fix_values 1715 2011-07-08 13:25:40Z adriana 
;
_cod_original_sg_symbol_Hall 'P 2ac 2ab '
_cod_database_code 1503438

loop_
_symmetry_equiv_pos_as_xyz
'x, y, z'
'x+1/2, -y+1/2, -z'
'-x, y+1/2, -z+1/2'
'-x+1/2, -y, z+1/2'

loop_
_atom_site_label
_atom_site_type_symbol
_atom_site_fract_x
_atom_site_fract_y
_atom_site_fract_z
_atom_site_U_iso_or_equiv
_atom_site_adp_type
_atom_site_occupancy
_atom_site_symmetry_multiplicity
_atom_site_calc_flag
_atom_site_refinement_flags
O1 O 1.2947(3) 0.56342(18) 0.10542(8) 0.0380(6) Uani 1 1 d .
O2 O 1.3573(3) 0.37036(16) 0.02299(7) 0.0308(5) Uani 1 1 d .
O3 O 1.6572(3) 0.46250(16) 0.02076(7) 0.0320(5) Uani 1 1 d .
N1 N 0.9434(4) 0.54793(19) 0.09551(8) 0.0280(6) Uani 1 1 d .
H1 H 0.8366 0.5494 0.0741 0.034 Uiso 1 1 calc R
C1 C 1.1386(5) 0.5643(2) 0.07742(11) 0.0263(7) Uani 1 1 d .
C2 C 1.1647(5) 0.5885(2) 0.02176(10) 0.0229(7) Uani 1 1 d .
C3 C 1.3384(5) 0.5473(2) -0.00447(10) 0.0232(7) Uani 1 1 d .
C4 C 1.3864(5) 0.5842(2) -0.05301(11) 0.0279(8) Uani 1 1 d .
H4 H 1.5093 0.5593 -0.0698 0.033 Uiso 1 1 calc R
C5 C 1.2574(6) 0.6571(2) -0.07756(11) 0.0333(8) Uani 1 1 d .
H5 H 1.2918 0.6815 -0.1110 0.040 Uiso 1 1 calc R
C6 C 1.0790(6) 0.6941(2) -0.05336(11) 0.0334(8) Uani 1 1 d .
H6 H 0.9871 0.7416 -0.0706 0.040 Uiso 1 1 calc R
C7 C 1.0354(5) 0.6611(2) -0.00364(11) 0.0306(8) Uani 1 1 d .
H7 H 0.9152 0.6884 0.0134 0.037 Uiso 1 1 calc R
C8 C 1.4618(5) 0.4544(3) 0.01616(10) 0.0251(7) Uani 1 1 d .
C9 C 0.9052(5) 0.5276(2) 0.15017(10) 0.0305(8) Uani 1 1 d .
H9 H 1.0369 0.4974 0.1651 0.037 Uiso 1 1 calc R
C10 C 0.7342(6) 0.4441(3) 0.15554(12) 0.0419(9) Uani 1 1 d .
H10A H 0.6076 0.4681 0.1376 0.063 Uiso 1 1 calc R
H10B H 0.7022 0.4334 0.1920 0.063 Uiso 1 1 calc R
H10C H 0.7825 0.3771 0.1405 0.063 Uiso 1 1 calc R
C11 C 0.8571(5) 0.6305(3) 0.17853(10) 0.0309(8) Uani 1 1 d .
C12 C 0.6567(6) 0.6739(3) 0.17958(11) 0.0342(8) Uani 1 1 d .
H12 H 0.5450 0.6382 0.1627 0.041 Uiso 1 1 calc R
C13 C 0.6173(6) 0.7692(3) 0.20516(11) 0.0410(10) Uani 1 1 d .
H13 H 0.4799 0.7984 0.2052 0.049 Uiso 1 1 calc R
C14 C 0.7773(7) 0.8207(3) 0.23033(13) 0.0503(11) Uani 1 1 d .
H14 H 0.7506 0.8852 0.2481 0.060 Uiso 1 1 calc R
C15 C 0.9759(8) 0.7786(3) 0.22955(14) 0.0610(12) Uani 1 1 d .
H15 H 1.0870 0.8145 0.2466 0.073 Uiso 1 1 calc R
C16 C 1.0158(6) 0.6835(3) 0.20399(12) 0.0466(10) Uani 1 1 d .
H16 H 1.1537 0.6548 0.2041 0.056 Uiso 1 1 calc R
N2 N 0.5338(4) 0.65720(18) 0.47539(8) 0.0258(6) Uani 1 1 d .
H2A H 0.6403 0.6309 0.4949 0.039 Uiso 1 1 calc R
H2B H 0.4092 0.6451 0.4914 0.039 Uiso 1 1 calc R
H2C H 0.5520 0.7283 0.4710 0.039 Uiso 1 1 calc R
C17 C 0.5339(5) 0.6037(2) 0.42437(10) 0.0256(7) Uani 1 1 d .
H17 H 0.5133 0.5255 0.4291 0.031 Uiso 1 1 calc R
C18 C 0.7364(5) 0.6237(2) 0.39443(12) 0.0318(8) Uani 1 1 d .
H18 H 0.8658 0.6285 0.4160 0.038 Uiso 1 1 calc R
C19 C 0.7458(6) 0.5401(3) 0.35157(11) 0.0434(9) Uani 1 1 d .
H19A H 0.7182 0.4680 0.3651 0.052 Uiso 1 1 calc R
H19B H 0.8839 0.5407 0.3342 0.052 Uiso 1 1 calc R
C20 C 0.5690(7) 0.5763(3) 0.31476(12) 0.0492(10) Uani 1 1 d .
H20A H 0.6245 0.5907 0.2800 0.059 Uiso 1 1 calc R
H20B H 0.4570 0.5220 0.3124 0.059 Uiso 1 1 calc R
C21 C 0.4870(6) 0.6787(3) 0.34008(11) 0.0400(9) Uani 1 1 d .
H21 H 0.4117 0.7281 0.3163 0.048 Uiso 1 1 calc R
C22 C 0.3630(6) 0.6476(3) 0.38843(12) 0.0384(9) Uani 1 1 d .
H22A H 0.2565 0.5927 0.3806 0.046 Uiso 1 1 calc R
H22B H 0.2927 0.7101 0.4038 0.046 Uiso 1 1 calc R
C23 C 0.6854(6) 0.7239(2) 0.36388(12) 0.0394(9) Uani 1 1 d .
H23A H 0.6578 0.7862 0.3861 0.047 Uiso 1 1 calc R
H23B H 0.7940 0.7413 0.3380 0.047 Uiso 1 1 calc R

loop_
_atom_site_aniso_label
_atom_site_aniso_U_11
_atom_site_aniso_U_22
_atom_site_aniso_U_33
_atom_site_aniso_U_23
_atom_site_aniso_U_13
_atom_site_aniso_U_12
O1 0.0221(14) 0.0570(16) 0.0349(12) -0.0055(11) -0.0047(10) -0.0018(12)
O2 0.0280(13) 0.0200(12) 0.0445(12) 0.0038(10) -0.0060(11) 0.0005(11)
O3 0.0178(13) 0.0371(13) 0.0411(12) -0.0065(10) -0.0030(10) 0.0029(12)
N1 0.0219(16) 0.0352(16) 0.0270(13) -0.0011(11) -0.0050(12) -0.0008(14)
C1 0.024(2) 0.0218(18) 0.0329(16) -0.0064(13) -0.0011(15) 0.0016(16)
C2 0.0195(17) 0.0184(16) 0.0308(16) -0.0036(13) -0.0044(14) -0.0019(15)
C3 0.0220(18) 0.0180(16) 0.0294(15) -0.0019(13) -0.0029(14) -0.0010(16)
C4 0.028(2) 0.0179(16) 0.0376(17) -0.0023(13) 0.0023(15) -0.0018(16)
C5 0.046(2) 0.0182(18) 0.0358(17) 0.0045(15) 0.0007(17) -0.0034(18)
C6 0.037(2) 0.0253(18) 0.0380(18) 0.0021(14) -0.0105(17) 0.0055(17)
C7 0.0288(19) 0.0227(18) 0.0405(17) -0.0094(14) -0.0029(16) 0.0047(17)
C8 0.024(2) 0.0271(19) 0.0245(15) -0.0053(14) -0.0006(14) -0.0004(17)
C9 0.030(2) 0.0333(19) 0.0283(16) 0.0023(14) -0.0026(14) -0.0015(17)
C10 0.045(2) 0.035(2) 0.045(2) -0.0007(16) 0.0036(18) -0.003(2)
C11 0.028(2) 0.043(2) 0.0210(15) 0.0033(14) 0.0015(15) -0.0079(19)
C12 0.034(2) 0.038(2) 0.0304(16) 0.0017(15) -0.0012(16) -0.0036(19)
C13 0.048(3) 0.039(2) 0.0363(18) 0.0044(16) 0.0057(18) 0.006(2)
C14 0.069(3) 0.042(2) 0.041(2) -0.0087(17) 0.006(2) -0.004(2)
C15 0.056(3) 0.071(3) 0.057(2) -0.027(2) -0.005(2) -0.015(3)
C16 0.030(2) 0.064(3) 0.046(2) -0.0157(18) -0.0032(18) -0.005(2)
N2 0.0200(14) 0.0201(13) 0.0374(13) 0.0033(11) 0.0011(12) -0.0034(13)
C17 0.0272(19) 0.0230(17) 0.0267(15) -0.0021(12) -0.0006(14) -0.0020(15)
C18 0.0258(19) 0.033(2) 0.0365(18) -0.0010(15) 0.0035(15) 0.0020(17)
C19 0.051(3) 0.041(2) 0.0383(18) -0.0006(17) 0.0055(18) 0.014(2)
C20 0.066(3) 0.045(2) 0.0364(18) 0.0007(16) -0.0019(19) 0.010(2)
C21 0.055(3) 0.033(2) 0.0317(17) 0.0061(14) -0.0032(17) 0.008(2)
C22 0.038(2) 0.037(2) 0.0406(18) 0.0019(16) -0.0092(17) 0.002(2)
C23 0.051(3) 0.0297(19) 0.0381(18) 0.0034(15) 0.0141(18) -0.002(2)

loop_
_atom_type_symbol
_atom_type_description
_atom_type_scat_dispersion_real
_atom_type_scat_dispersion_imag
_atom_type_scat_source
C C 0.0033 0.0000 'International Tables Vol C Tables 4.2.6.8 and 6.1.1.4'
H H 0.0000 0.0000 'International Tables Vol C Tables 4.2.6.8 and 6.1.1.4'
N N 0.0061 0.0000 'International Tables Vol C Tables 4.2.6.8 and 6.1.1.4'
O O 0.0106 0.0000 'International Tables Vol C Tables 4.2.6.8 and 6.1.1.4'

loop_
_geom_angle_atom_site_label_1
_geom_angle_atom_site_label_2
_geom_angle_atom_site_label_3
_geom_angle
C1 N1 C9 121.3(3)
C1 N1 H1 119.3
C9 N1 H1 119.3
O1 C1 N1 122.5(3)
O1 C1 C2 119.1(3)
N1 C1 C2 118.3(3)
C7 C2 C3 118.5(3)
C7 C2 C1 121.9(3)
C3 C2 C1 119.1(3)
C4 C3 C2 119.8(3)
C4 C3 C8 118.1(3)
C2 C3 C8 121.7(2)
C3 C4 C5 120.9(3)
C3 C4 H4 119.6
C5 C4 H4 119.6
C6 C5 C4 120.0(3)
C6 C5 H5 120.0
C4 C5 H5 120.0
C5 C6 C7 119.3(3)
C5 C6 H6 120.3
C7 C6 H6 120.3
C6 C7 C2 121.3(3)
C6 C7 H7 119.4
C2 C7 H7 119.4
O3 C8 O2 125.3(3)
O3 C8 C3 119.2(3)
O2 C8 C3 115.1(3)
N1 C9 C10 109.2(2)
N1 C9 C11 110.8(2)
C10 C9 C11 113.5(3)
N1 C9 H9 107.7
C10 C9 H9 107.7
C11 C9 H9 107.7
C9 C10 H10A 109.5
C9 C10 H10B 109.5
H10A C10 H10B 109.5
C9 C10 H10C 109.5
H10A C10 H10C 109.5
H10B C10 H10C 109.5
C16 C11 C12 118.3(3)
C16 C11 C9 119.7(3)
C12 C11 C9 121.9(3)
C11 C12 C13 120.8(3)
C11 C12 H12 119.6
C13 C12 H12 119.6
C14 C13 C12 120.0(4)
C14 C13 H13 120.0
C12 C13 H13 120.0
C15 C14 C13 119.6(4)
C15 C14 H14 120.2
C13 C14 H14 120.2
C14 C15 C16 120.5(4)
C14 C15 H15 119.7
C16 C15 H15 119.7
C11 C16 C15 120.7(4)
C11 C16 H16 119.7
C15 C16 H16 119.7
C17 N2 H2A 109.5
C17 N2 H2B 109.5
H2A N2 H2B 109.5
C17 N2 H2C 109.5
H2A N2 H2C 109.5
H2B N2 H2C 109.5
N2 C17 C18 112.3(2)
N2 C17 C22 112.3(2)
C18 C17 C22 103.2(2)
N2 C17 H17 109.6
C18 C17 H17 109.6
C22 C17 H17 109.6
C23 C18 C17 102.8(3)
C23 C18 C19 101.3(2)
C17 C18 C19 106.9(3)
C23 C18 H18 114.8
C17 C18 H18 114.8
C19 C18 H18 114.8
C18 C19 C20 102.7(3)
C18 C19 H19A 111.2
C20 C19 H19A 111.2
C18 C19 H19B 111.2
C20 C19 H19B 111.2
H19A C19 H19B 109.1
C21 C20 C19 103.2(3)
C21 C20 H20A 111.1
C19 C20 H20A 111.1
C21 C20 H20B 111.1
C19 C20 H20B 111.1
H20A C20 H20B 109.1
C23 C21 C22 100.9(2)
C23 C21 C20 101.9(3)
C22 C21 C20 108.2(3)
C23 C21 H21 114.8
C22 C21 H21 114.8
C20 C21 H21 114.8
C21 C22 C17 103.1(3)
C21 C22 H22A 111.1
C17 C22 H22A 111.1
C21 C22 H22B 111.1
C17 C22 H22B 111.1
H22A C22 H22B 109.1
C21 C23 C18 94.6(3)
C21 C23 H23A 112.8
C18 C23 H23A 112.8
C21 C23 H23B 112.8
C18 C23 H23B 112.8
H23A C23 H23B 110.3

loop_
_geom_bond_atom_site_label_1
_geom_bond_atom_site_label_2
_geom_bond_distance
O1 C1 1.234(3)
O2 C8 1.263(3)
O3 C8 1.256(4)
N1 C1 1.346(4)
N1 C9 1.467(3)
N1 H1 0.8800
C1 C2 1.491(4)
C2 C7 1.397(4)
C2 C3 1.401(4)
C3 C4 1.381(4)
C3 C8 1.508(4)
C4 C5 1.388(4)
C4 H4 0.9500
C5 C6 1.381(4)
C5 H5 0.9500
C6 C7 1.388(4)
C6 H6 0.9500
C7 H7 0.9500
C9 C10 1.520(4)
C9 C11 1.523(4)
C9 H9 1.0000
C10 H10A 0.9800
C10 H10B 0.9800
C10 H10C 0.9800
C11 C16 1.382(5)
C11 C12 1.389(4)
C12 C13 1.395(4)
C12 H12 0.9500
C13 C14 1.375(5)
C13 H13 0.9500
C14 C15 1.373(5)
C14 H14 0.9500
C15 C16 1.393(5)
C15 H15 0.9500
C16 H16 0.9500
N2 C17 1.490(3)
N2 H2A 0.9100
N2 H2B 0.9100
N2 H2C 0.9100
C17 C18 1.529(4)
C17 C22 1.538(4)
C17 H17 1.0000
C18 C23 1.527(4)
C18 C19 1.536(4)
C18 H18 1.0000
C19 C20 1.548(5)
C19 H19A 0.9900
C19 H19B 0.9900
C20 C21 1.540(4)
C20 H20A 0.9900
C20 H20B 0.9900
C21 C23 1.519(5)
C21 C22 1.537(4)
C21 H21 1.0000
C22 H22A 0.9900
C22 H22B 0.9900
C23 H23A 0.9900
C23 H23B 0.9900

loop_
_geom_hbond_atom_site_label_D
_geom_hbond_atom_site_label_H
_geom_hbond_atom_site_label_A
_geom_hbond_distance_DH
_geom_hbond_distance_HA
_geom_hbond_distance_DA
_geom_hbond_angle_DHA
_geom_hbond_site_symmetry_A
N1 H1 O3 0.88 2.11 2.877(3) 145.7 1_455
N2 H2A O3 0.91 1.87 2.747(3) 160.7 4_765
N2 H2B O2 0.91 1.90 2.806(3) 175.8 4_665
N2 H2C O2 0.91 1.89 2.773(3) 164.1 3_755

loop_
_geom_torsion_atom_site_label_1
_geom_torsion_atom_site_label_2
_geom_torsion_atom_site_label_3
_geom_torsion_atom_site_label_4
_geom_torsion
C9 N1 C1 O1 -0.1(4)
C9 N1 C1 C2 -177.7(2)
O1 C1 C2 C7 -132.9(3)
N1 C1 C2 C7 44.8(4)
O1 C1 C2 C3 39.4(4)
N1 C1 C2 C3 -142.9(3)
C7 C2 C3 C4 4.5(4)
C1 C2 C3 C4 -168.1(3)
C7 C2 C3 C8 -168.5(3)
C1 C2 C3 C8 18.9(4)
C2 C3 C4 C5 -4.0(4)
C8 C3 C4 C5 169.2(3)
C3 C4 C5 C6 0.4(4)
C4 C5 C6 C7 2.7(4)
C5 C6 C7 C2 -2.1(4)
C3 C2 C7 C6 -1.5(4)
C1 C2 C7 C6 170.9(3)
C4 C3 C8 O3 59.5(4)
C2 C3 C8 O3 -127.4(3)
C4 C3 C8 O2 -114.2(3)
C2 C3 C8 O2 58.9(3)
C1 N1 C9 C10 -141.3(3)
C1 N1 C9 C11 92.9(4)
N1 C9 C11 C16 -95.9(3)
C10 C9 C11 C16 140.7(3)
N1 C9 C11 C12 83.9(4)
C10 C9 C11 C12 -39.5(4)
C16 C11 C12 C13 0.8(4)
C9 C11 C12 C13 -179.0(3)
C11 C12 C13 C14 -0.8(5)
C12 C13 C14 C15 0.8(5)
C13 C14 C15 C16 -0.7(6)
C12 C11 C16 C15 -0.7(5)
C9 C11 C16 C15 179.1(3)
C14 C15 C16 C11 0.7(6)
N2 C17 C18 C23 -90.4(3)
C22 C17 C18 C23 30.8(3)
N2 C17 C18 C19 163.4(2)
C22 C17 C18 C19 -75.4(3)
C23 C18 C19 C20 -37.0(3)
C17 C18 C19 C20 70.3(3)
C18 C19 C20 C21 2.3(3)
C19 C20 C21 C23 33.4(3)
C19 C20 C21 C22 -72.4(3)
C23 C21 C22 C17 -38.8(3)
C20 C21 C22 C17 67.7(3)
N2 C17 C22 C21 126.0(3)
C18 C17 C22 C21 4.8(3)
C22 C21 C23 C18 56.3(3)
C20 C21 C23 C18 -55.1(3)
C17 C18 C23 C21 -53.8(3)
C19 C18 C23 C21 56.7(3)

loop_
_cod_related_entry_id
_cod_related_entry_code
_cod_related_entry_database
1 30658947 ChemSpider
